data_4317796
loop_
_publ_author_name
'Jos\'e Vicente'
'Mar\'ia Teresa Chicote'
'Rita Guerrero'
'Ulrich Herber'
'Delia Bautista'

_publ_contact_author
;
  Jose Vicente
Grupo de Quimica Organometalica. Departamento
de Quimica Inorganica, Facultad de Quimica
Universidad de Murcia, apartado 4021
Murcia 30071. Spain
;
_publ_contact_author_email jvs@um.es
_publ_section_title
;
 Synthesis of Tris- and Tetrakis(pyrazol-1-yl)borate Gold(III) Complexes.
 Crystal Structures of [Au{\k2-N,N'-BH(Pz)3}Cl2] (pz = Pyrazol-1-yl) and
 [Au{\k2-N,N'-B(Pz)4}(\k2-C,N-C6H4CH2NMe2-2)]ClO4.CHCl3
;
_journal_name_full 'Inorganic Chemistry'
_journal_page_first 1870
_journal_page_last 1875
_journal_paper_doi 10.1021/ic011031d
_journal_volume 41
_journal_year 2002
_chemical_formula_sum 'C9 H10 Au B Cl2 N6'
_chemical_formula_weight 480.91
_chemical_name_systematic
;
  ?
;
_space_group_IT_number 14
_symmetry_cell_setting monoclinic
_symmetry_space_group_name_Hall '-P 2yn'
_symmetry_space_group_name_H-M 'P 1 21/n 1'
_atom_sites_solution_hydrogens geom
_atom_sites_solution_primary patterson
_atom_sites_solution_secondary difmap
_audit_creation_method SHELXL
_cell_angle_alpha 90.00
_cell_angle_beta 100.219(4)
_cell_angle_gamma 90.00
_cell_formula_units_Z 4
_cell_length_a 9.0620(6)
_cell_length_b 13.1237(9)
_cell_length_c 11.9099(7)
_cell_measurement_reflns_used 65
_cell_measurement_temperature 298(2)
_cell_measurement_theta_max 12.45
_cell_measurement_theta_min 6.07
_cell_volume 1393.94(16)
_computing_cell_refinement 'Siemens XSCANS'
_computing_data_collection 'Siemens XSCANS'
_computing_data_reduction 'Siemens XSCANS'
_computing_molecular_graphics 'Siemens SHELXTL'
_computing_publication_material 'Siemens SHELXTL'
_computing_structure_refinement 'SHELXL-93 (Sheldrick, 1993)'
_computing_structure_solution 'SHELXS-86 (Sheldrick, 1990)'
_diffrn_ambient_temperature 298(2)
_diffrn_measurement_device 'Siemens P4'
_diffrn_measurement_method \W-scans
_diffrn_radiation_monochromator graphite
_diffrn_radiation_source 'fine-focus sealed tube'
_diffrn_radiation_type MoK\a
_diffrn_radiation_wavelength 0.71073
_diffrn_reflns_av_R_equivalents 0.0442
_diffrn_reflns_av_sigmaI/netI 0.0539
_diffrn_reflns_limit_h_max 10
_diffrn_reflns_limit_h_min 0
_diffrn_reflns_limit_k_max 8
_diffrn_reflns_limit_k_min -15
_diffrn_reflns_limit_l_max 13
_diffrn_reflns_limit_l_min -14
_diffrn_reflns_number 4328
_diffrn_reflns_theta_max 24.99
_diffrn_reflns_theta_min 3.04
_diffrn_standards_decay_% 0.3
_diffrn_standards_interval_count 247
_diffrn_standards_number 3
_exptl_absorpt_coefficient_mu 10.930
_exptl_absorpt_correction_T_max 0.981
_exptl_absorpt_correction_T_min 0.201
_exptl_absorpt_correction_type psi-scan
_exptl_crystal_colour yellow
_exptl_crystal_density_diffrn 2.292
_exptl_crystal_description prism
_exptl_crystal_F_000 896
_exptl_crystal_size_max 0.32
_exptl_crystal_size_mid 0.28
_exptl_crystal_size_min 0.20
_refine_diff_density_max 1.108
_refine_diff_density_min -1.721
_refine_diff_density_rms 0.230
_refine_ls_extinction_method none
_refine_ls_goodness_of_fit_all 1.055
_refine_ls_goodness_of_fit_obs 1.105
_refine_ls_hydrogen_treatment riding
_refine_ls_matrix_type full
_refine_ls_number_parameters 172
_refine_ls_number_reflns 2446
_refine_ls_number_restraints 156
_refine_ls_restrained_S_all 1.022
_refine_ls_restrained_S_obs 1.061
_refine_ls_R_factor_all 0.0557
_refine_ls_R_factor_obs 0.0378
_refine_ls_shift/esd_max 0.000
_refine_ls_shift/esd_mean 0.000
_refine_ls_structure_factor_coef Fsqd
_refine_ls_weighting_details 'w=1/[\s^2^(Fo^2^)+(0.0558P)^2^+0.0000P] where P=(Fo^2^+2Fc^2^)/3'
_refine_ls_weighting_scheme calc
_refine_ls_wR_factor_all 0.0992
_refine_ls_wR_factor_obs 0.0915
_reflns_number_observed 1931
_reflns_number_total 2446
_reflns_observed_criterion >2sigma(I)
_cod_data_source_file ic011031d_1.cif
_cod_data_source_block 1
_cod_depositor_comments
;
The following automatic conversions were performed:

'_exptl_absorpt_correction_type' tag value 'Psi-scans' was replaced
with 'psi-scan' value.

Automatic conversion script
Id: cif_fix_values 1646 2011-03-28 12:23:43Z adriana 

The following automatic conversions were performed:

'_refine_ls_weighting_scheme' value 'calc
w=1/[\s^2^(Fo^2^)+(0.0558P)^2^+0.0000P] where P=(Fo^2^+2Fc^2^)/3' was
changed to 'calc'. New tag '_refine_ls_weighting_details' was
created. The value of the new tag was set to
'w=1/[\s^2^(Fo^2^)+(0.0558P)^2^+0.0000P] where P=(Fo^2^+2Fc^2^)/3'.

Automatic conversion script
Id: cif_fix_values 3143 2015-03-26 13:38:13Z robertas 
;
_cod_original_cell_volume 1393.9(2)
_cod_database_code 4317796

loop_
_symmetry_equiv_pos_as_xyz
'x, y, z'
'-x+1/2, y+1/2, -z+1/2'
'-x, -y, -z'
'x-1/2, -y-1/2, z-1/2'

loop_
_atom_site_aniso_label
_atom_site_aniso_U_11
_atom_site_aniso_U_22
_atom_site_aniso_U_33
_atom_site_aniso_U_23
_atom_site_aniso_U_13
_atom_site_aniso_U_12
Au 0.0375(2) 0.0368(2) 0.0434(2) 0.00437(14) 0.01725(14) 0.0070(2)
Cl1 0.038(2) 0.081(3) 0.128(2) 0.022(2) 0.027(2) -0.0057(15)
Cl2 0.059(2) 0.049(2) 0.0716(14) 0.0007(12) 0.0189(12) 0.0230(13)
N1 0.046(4) 0.028(4) 0.041(3) -0.004(3) 0.007(3) 0.006(3)
N2 0.035(4) 0.031(4) 0.044(3) -0.006(3) 0.006(3) -0.004(3)
C1 0.048(5) 0.041(6) 0.056(5) 0.001(4) 0.000(4) -0.009(4)
C2 0.068(6) 0.042(6) 0.058(5) -0.011(4) -0.013(5) -0.010(5)
C3 0.072(6) 0.032(5) 0.052(5) -0.008(4) 0.001(5) 0.005(5)
N3 0.043(4) 0.036(4) 0.047(4) 0.007(3) 0.019(3) 0.005(3)
N4 0.041(4) 0.028(4) 0.038(3) 0.006(3) 0.010(3) 0.008(3)
C4 0.056(5) 0.030(5) 0.048(5) 0.001(4) 0.010(4) 0.010(4)
C5 0.080(7) 0.031(5) 0.054(5) 0.007(4) 0.022(5) 0.000(4)
C6 0.064(6) 0.042(6) 0.066(6) 0.006(5) 0.037(5) 0.001(5)
B 0.025(5) 0.034(5) 0.045(4) -0.002(4) 0.009(3) 0.005(4)
N5 0.030(3) 0.028(4) 0.041(3) -0.002(3) 0.015(2) 0.000(3)
N6 0.036(4) 0.050(5) 0.040(3) 0.002(3) 0.008(3) 0.003(4)
C7 0.060(5) 0.042(6) 0.036(4) -0.010(4) 0.000(3) 0.000(5)
C8 0.076(6) 0.040(6) 0.040(4) -0.002(4) 0.021(4) 0.006(5)
C9 0.039(4) 0.039(6) 0.050(4) 0.001(4) 0.022(3) 0.005(4)

loop_
_atom_site_label
_atom_site_type_symbol
_atom_site_fract_x
_atom_site_fract_y
_atom_site_fract_z
_atom_site_U_iso_or_equiv
_atom_site_thermal_displace_type
_atom_site_occupancy
_atom_site_calc_flag
_atom_site_refinement_flags
_atom_site_disorder_group
Au Au 0.05179(4) -0.01936(3) -0.16268(3) 0.0380(2) Uani 1 d . .
Cl1 Cl -0.1747(3) -0.0963(3) -0.1936(3) 0.0809(9) Uani 1 d . .
Cl2 Cl -0.0679(3) 0.1329(2) -0.1803(2) 0.0589(7) Uani 1 d . .
N1 N 0.2516(8) 0.0511(6) -0.1351(5) 0.038(2) Uani 1 d DU .
N2 N 0.3780(8) 0.0060(5) -0.1593(6) 0.037(2) Uani 1 d DU .
C1 C 0.4891(12) 0.0749(8) -0.1377(7) 0.050(2) Uani 1 d DU .
H1 H 0.5872(12) 0.0641(8) -0.1481(7) 0.059 Uiso 1 calc R .
C2 C 0.4379(12) 0.1611(8) -0.0991(7) 0.059(3) Uani 1 d DU .
H2 H 0.4920(12) 0.2204(8) -0.0780(7) 0.071 Uiso 1 calc R .
C3 C 0.2900(13) 0.1443(8) -0.0969(7) 0.053(2) Uani 1 d DU .
H3 H 0.2255(13) 0.1910(8) -0.0723(7) 0.064 Uiso 1 calc R .
N3 N 0.1503(8) -0.1576(6) -0.1387(5) 0.041(2) Uani 1 d DU .
N4 N 0.2894(8) -0.1761(5) -0.1602(5) 0.0354(15) Uani 1 d DU .
C4 C 0.3256(11) -0.2720(7) -0.1305(7) 0.044(2) Uani 1 d DU .
H4 H 0.4146(11) -0.3048(7) -0.1373(7) 0.053 Uiso 1 calc R .
C5 C 0.2070(12) -0.3142(8) -0.0878(7) 0.054(2) Uani 1 d DU .
H5 H 0.2007(12) -0.3800(8) -0.0600(7) 0.064 Uiso 1 calc R .
C6 C 0.1027(13) -0.2406(8) -0.0946(8) 0.055(2) Uani 1 d DU .
H6 H 0.0104(13) -0.2473(8) -0.0715(8) 0.065 Uiso 1 calc R .
B B 0.3836(11) -0.0990(8) -0.2180(7) 0.034(2) Uani 1 d U .
H0 H 0.4878(11) -0.1225(8) -0.2072(7) 0.041 Uiso 1 calc R .
N5 N 0.3209(7) -0.0919(5) -0.3458(5) 0.0318(15) Uani 1 d DU .
N6 N 0.1768(8) -0.0706(6) -0.3873(5) 0.042(2) Uani 1 d DU .
C7 C 0.1688(11) -0.0696(8) -0.5001(6) 0.047(2) Uani 1 d DU .
H7 H 0.0813(11) -0.0563(8) -0.5517(6) 0.057 Uiso 1 calc R .
C8 C 0.3035(12) -0.0902(8) -0.5315(7) 0.051(2) Uani 1 d DU .
H8 H 0.3245(12) -0.0947(8) -0.6049(7) 0.061 Uiso 1 calc R .
C9 C 0.4007(10) -0.1029(7) -0.4303(7) 0.041(2) Uani 1 d DU .
H9 H 0.5028(10) -0.1167(7) -0.4217(7) 0.049 Uiso 1 calc R .

loop_
_atom_type_symbol
_atom_type_description
_atom_type_scat_dispersion_real
_atom_type_scat_dispersion_imag
_atom_type_scat_source
C C 0.0033 0.0016 'International Tables Vol C Tables 4.2.6.8 and 6.1.1.4'
H H 0.0000 0.0000 'International Tables Vol C Tables 4.2.6.8 and 6.1.1.4'
B B 0.0013 0.0007 'International Tables Vol C Tables 4.2.6.8 and 6.1.1.4'
N N 0.0061 0.0033 'International Tables Vol C Tables 4.2.6.8 and 6.1.1.4'
Cl Cl 0.1484 0.1585 'International Tables Vol C Tables 4.2.6.8 and 6.1.1.4'
Au Au -2.0133 8.8022 'International Tables Vol C Tables 4.2.6.8 and 6.1.1.4'

loop_
_geom_angle_atom_site_label_1
_geom_angle_atom_site_label_2
_geom_angle_atom_site_label_3
_geom_angle
_geom_angle_site_symmetry_1
_geom_angle_site_symmetry_3
_geom_angle_publ_flag
N1 Au N3 91.6(3) . . ?
N1 Au Cl1 179.1(2) . . ?
N3 Au Cl1 89.3(2) . . ?
N1 Au Cl2 90.7(2) . . ?
N3 Au Cl2 176.1(2) . . ?
Cl1 Au Cl2 88.45(12) . . ?
C3 N1 N2 107.1(8) . . ?
C3 N1 Au 130.8(7) . . ?
N2 N1 Au 122.1(5) . . ?
C1 N2 N1 107.2(7) . . ?
C1 N2 B 127.0(8) . . ?
N1 N2 B 125.2(7) . . ?
C2 C1 N2 110.0(10) . . ?
C1 C2 C3 105.8(9) . . ?
N1 C3 C2 110.0(10) . . ?
C6 N3 N4 108.0(8) . . ?
C6 N3 Au 129.2(7) . . ?
N4 N3 Au 122.6(6) . . ?
C4 N4 N3 108.3(7) . . ?
C4 N4 B 127.0(8) . . ?
N3 N4 B 124.6(7) . . ?
N4 C4 C5 107.8(9) . . ?
C6 C5 C4 105.9(9) . . ?
N3 C6 C5 110.1(9) . . ?
N5 B N2 111.0(7) . . ?
N5 B N4 110.0(7) . . ?
N2 B N4 108.3(6) . . ?
N6 N5 C9 111.3(6) . . ?
N6 N5 B 123.0(6) . . ?
C9 N5 B 125.7(7) . . ?
C7 N6 N5 104.4(7) . . ?
N6 C7 C8 112.5(8) . . ?
C7 C8 C9 104.5(7) . . ?
N5 C9 C8 107.3(8) . . ?

loop_
_geom_bond_atom_site_label_1
_geom_bond_atom_site_label_2
_geom_bond_distance
_geom_bond_site_symmetry_2
_geom_bond_publ_flag
Au N1 2.008(8) . ?
Au N3 2.019(7) . ?
Au Cl1 2.259(3) . ?
Au Cl2 2.265(3) . ?
N1 C3 1.329(12) . ?
N1 N2 1.365(10) . ?
N2 C1 1.344(12) . ?
N2 B 1.549(12) . ?
C1 C2 1.335(14) . ?
C2 C3 1.363(15) . ?
N3 C6 1.315(12) . ?
N3 N4 1.353(10) . ?
N4 C4 1.333(11) . ?
N4 B 1.560(11) . ?
C4 C5 1.383(13) . ?
C5 C6 1.344(15) . ?
B N5 1.530(10) . ?
N5 N6 1.341(9) . ?
N5 C9 1.348(10) . ?
N6 C7 1.332(10) . ?
C7 C8 1.365(13) . ?
C8 C9 1.370(12) . ?
